data_1574279
loop_
_publ_author_name
'Palacios Rodr\'iguez, Jos\'e Carlos'
'Mendoza, Angel'
'Sosa Rivadeneyra, Martha'
'Bern\`es, Sylvain'

_publ_section_title
;
 2-[3-(1H-Benzimidazol-2-yl)propyl]-1H-benzimidazol-3-ium
 3,4,5-trihydroxybenzoate trihydrate
;
_journal_coeditor_code BT4166
_journal_issue 3
_journal_name_full IUCrData
_journal_page_first x250256
_journal_paper_doi 10.1107/S2414314625002561
_journal_volume 10
_journal_year 2025
_chemical_formula_iupac 'C17 H17 N4 +, C7 H5 O5 -, 3H2 O'
_chemical_formula_moiety 'C17 H17 N4 +, C7 H5 O5 -, 3(H2 O)'
_chemical_formula_sum 'C24 H28 N4 O8'
_chemical_formula_weight 500.50
_chemical_name_systematic
;
2-[3-(1<i>H</i>-Benzimidazol-2-yl)propyl]-1<i>H</i>-benzimidazol-3-ium
3,4,5-trihydroxybenzoate trihydrate
;
_space_group_crystal_system monoclinic
_space_group_IT_number 14
_space_group_name_Hall '-P 2ybc'
_space_group_name_H-M_alt 'P 1 21/c 1'
_atom_sites_solution_hydrogens mixed
_atom_sites_solution_primary dual
_atom_sites_solution_secondary difmap
_audit_creation_method SHELXL-2019/3
_cell_angle_alpha 90
_cell_angle_beta 96.4031(12)
_cell_angle_gamma 90
_cell_formula_units_Z 8
_cell_length_a 19.1096(3)
_cell_length_b 13.69762(18)
_cell_length_c 18.5399(2)
_cell_measurement_reflns_used 34690
_cell_measurement_temperature 296(2)
_cell_measurement_theta_max 31.9890
_cell_measurement_theta_min 1.8230
_cell_volume 4822.66(11)
_computing_cell_refinement
;
CrysAlisPro (Rigaku OD, 2022)
;
_computing_data_collection
;
CrysAlisPro (Rigaku OD, 2022)
;
_computing_data_reduction
;
CrysAlisPro (Rigaku OD, 2022)
;
_computing_molecular_graphics
;
XP in SHELXTL-Plus (Sheldrick, 2008) and Mercury (Macrae <i>et al.</i>,
2020)
;
_computing_publication_material
;
PublCif (Westrip, 2010)
;
_computing_structure_refinement
;
<i>SHELXL2019/3</i> (Sheldrick, 2015b)
;
_computing_structure_solution
;
<i>SHELXT2018/2</i> (Sheldrick, 2015a)
;
_diffrn_ambient_temperature 296(2)
_diffrn_detector 'CCD plate'
_diffrn_detector_area_resol_mean 10.5564
_diffrn_measured_fraction_theta_full 1.000
_diffrn_measured_fraction_theta_max 1.000
_diffrn_measurement_device 'four-circle diffractometer'
_diffrn_measurement_device_type 'Xcalibur, Atlas, Gemini'
_diffrn_measurement_method '\w scans'
_diffrn_measurement_specimen_support Mitegen
_diffrn_radiation_probe x-ray
_diffrn_radiation_type MoK\a
_diffrn_radiation_wavelength 0.71073
_diffrn_reflns_av_R_equivalents 0.0774
_diffrn_reflns_av_unetI/netI 0.0319
_diffrn_reflns_limit_h_max 27
_diffrn_reflns_limit_h_min -27
_diffrn_reflns_limit_k_max 19
_diffrn_reflns_limit_k_min -19
_diffrn_reflns_limit_l_max 26
_diffrn_reflns_limit_l_min -26
_diffrn_reflns_number 115888
_diffrn_reflns_theta_full 25.242
_diffrn_reflns_theta_max 30.506
_diffrn_reflns_theta_min 1.833
_diffrn_source 'Sealed X-ray tube'
_exptl_absorpt_coefficient_mu 0.105
_exptl_absorpt_correction_T_max 1.00000
_exptl_absorpt_correction_T_min 0.90596
_exptl_absorpt_correction_type multi-scan
_exptl_absorpt_process_details
;
(CrysAlisPro; Rigaku OD, 2022)
;
_exptl_crystal_colour brown
_exptl_crystal_density_diffrn 1.379
_exptl_crystal_description trapezoid
_exptl_crystal_F_000 2112
_exptl_crystal_size_max 0.655
_exptl_crystal_size_mid 0.493
_exptl_crystal_size_min 0.121
_refine_diff_density_max 0.539
_refine_diff_density_min -0.289
_refine_ls_extinction_coef 0.00053(19)
_refine_ls_extinction_expression Fc^*^=kFc[1+0.001xFc^2^\l^3^/sin(2\q)]^-1/4^
_refine_ls_extinction_method
;
SHELXL-2019/3 (Sheldrick, 2015b)
;
_refine_ls_goodness_of_fit_ref 1.038
_refine_ls_hydrogen_treatment mixed
_refine_ls_matrix_type full
_refine_ls_number_constraints 0
_refine_ls_number_parameters 722
_refine_ls_number_reflns 14720
_refine_ls_number_restraints 0
_refine_ls_restrained_S_all 1.038
_refine_ls_R_factor_all 0.0719
_refine_ls_R_factor_gt 0.0492
_refine_ls_shift/su_max 0.001
_refine_ls_shift/su_mean 0.000
_refine_ls_structure_factor_coef Fsqd
_refine_ls_weighting_details 'w=1/[\s^2^(Fo^2^)+(0.0739P)^2^+0.6719P] where P=(Fo^2^+2Fc^2^)/3'
_refine_ls_weighting_scheme calc
_refine_ls_wR_factor_gt 0.1292
_refine_ls_wR_factor_ref 0.1452
_reflns_number_gt 10544
_reflns_number_total 14720
_reflns_threshold_expression 'I > 2\s(I)'
_cod_data_source_file bt4166.cif
_cod_data_source_block I
_cod_original_sg_symbol_H-M 'P 21/c'
_cod_database_code 1574279
_shelx_estimated_absorpt_t_min 0.935
_shelx_estimated_absorpt_t_max 0.987

loop_
_space_group_symop_operation_xyz
'x, y, z'
'-x, y+1/2, -z+1/2'
'-x, -y, -z'
'x, -y-1/2, z-1/2'

loop_
_atom_site_type_symbol
_atom_site_label
_atom_site_fract_x
_atom_site_fract_y
_atom_site_fract_z
_atom_site_U_iso_or_equiv
_atom_site_adp_type
_atom_site_calc_flag
_atom_site_occupancy
_atom_site_disorder_assembly
_atom_site_disorder_group
N N1 0.55021(6) 0.85336(9) 0.51878(6) 0.0410(3) Uani d 1 . .
H H1 0.5912(10) 0.8474(13) 0.5106(10) 0.049 Uiso d 1 . .
N N2 0.43524(6) 0.82506(8) 0.51117(6) 0.0372(2) Uani d 1 . .
N N3 0.52713(6) 0.73150(9) 0.23807(6) 0.0376(2) Uani d 1 . .
H H3 0.5667(9) 0.7051(12) 0.2585(9) 0.045 Uiso d 1 . .
N N4 0.41720(6) 0.77296(8) 0.21795(6) 0.0369(2) Uani d 1 . .
H H4 0.3718(9) 0.7759(12) 0.2215(9) 0.044 Uiso d 1 . .
C C1 0.49459(7) 0.80468(10) 0.48456(7) 0.0354(3) Uani d 1 . .
C C2 0.50350(7) 0.73891(11) 0.42227(7) 0.0414(3) Uani d 1 . .
H H2A 0.533825 0.685033 0.439461 0.050 Uiso calc 1 . .
H H2B 0.526999 0.774747 0.386800 0.050 Uiso calc 1 . .
C C3 0.43522(8) 0.69805(11) 0.38527(7) 0.0414(3) Uani d 1 . .
H H3A 0.401692 0.750812 0.375210 0.050 Uiso calc 1 . .
H H3B 0.415691 0.652436 0.417694 0.050 Uiso calc 1 . .
C C4 0.44582(8) 0.64570(10) 0.31390(7) 0.0401(3) Uani d 1 . .
H H4A 0.483627 0.598510 0.322936 0.048 Uiso calc 1 . .
H H4B 0.403179 0.610461 0.296658 0.048 Uiso calc 1 . .
C C5 0.46305(7) 0.71502(10) 0.25702(7) 0.0355(3) Uani d 1 . .
C C6 0.52320(7) 0.80228(10) 0.18440(7) 0.0363(3) Uani d 1 . .
C C7 0.57440(8) 0.84553(12) 0.14697(8) 0.0472(3) Uani d 1 . .
H H7 0.621668 0.828365 0.155748 0.057 Uiso calc 1 . .
C C8 0.55114(10) 0.91515(12) 0.09623(9) 0.0534(4) Uani d 1 . .
H H8 0.583527 0.945422 0.069696 0.064 Uiso calc 1 . .
C C9 0.48050(10) 0.94136(12) 0.08362(8) 0.0533(4) Uani d 1 . .
H H9 0.467233 0.989058 0.049086 0.064 Uiso calc 1 . .
C C10 0.42940(9) 0.89916(11) 0.12051(8) 0.0465(3) Uani d 1 . .
H H10 0.382221 0.916829 0.111873 0.056 Uiso calc 1 . .
C C11 0.45284(7) 0.82876(10) 0.17126(7) 0.0361(3) Uani d 1 . .
C C12 0.52597(7) 0.91080(10) 0.57163(7) 0.0386(3) Uani d 1 . .
C C13 0.55887(9) 0.97515(13) 0.62200(9) 0.0538(4) Uani d 1 . .
H H13 0.607032 0.987016 0.625226 0.065 Uiso calc 1 . .
C C14 0.51623(11) 1.02099(13) 0.66740(9) 0.0595(4) Uani d 1 . .
H H14 0.536547 1.064161 0.702378 0.071 Uiso calc 1 . .
C C15 0.44410(10) 1.00457(12) 0.66236(8) 0.0529(4) Uani d 1 . .
H H15 0.417313 1.037534 0.693492 0.063 Uiso calc 1 . .
C C16 0.41135(8) 0.94012(11) 0.61192(8) 0.0439(3) Uani d 1 . .
H H16 0.363096 0.928962 0.608597 0.053 Uiso calc 1 . .
C C17 0.45356(7) 0.89261(10) 0.56630(7) 0.0349(3) Uani d 1 . .
N N5 0.09472(7) 0.38806(10) 0.36023(8) 0.0495(3) Uani d 1 . .
H H5 0.1403(11) 0.3806(14) 0.3680(10) 0.059 Uiso d 1 . .
N N6 -0.01011(7) 0.45637(11) 0.36410(8) 0.0521(3) Uani d 1 . .
N N7 0.10001(7) 0.85178(10) 0.56524(7) 0.0456(3) Uani d 1 . .
H H7A 0.1453(10) 0.8453(13) 0.5791(10) 0.055 Uiso d 1 . .
N N8 -0.00373(7) 0.80897(10) 0.51594(8) 0.0483(3) Uani d 1 . .
H H8A -0.0379(10) 0.7772(14) 0.4859(10) 0.058 Uiso d 1 . .
C C18 0.06447(8) 0.78607(11) 0.52270(8) 0.0455(3) Uani d 1 . .
C C19 0.09867(9) 0.70444(14) 0.48780(12) 0.0624(5) Uani d 1 . .
H H19A 0.132165 0.674085 0.524166 0.075 Uiso calc 1 . .
H H19B 0.125282 0.731627 0.450975 0.075 Uiso calc 1 . .
C C20 0.05109(8) 0.62524(12) 0.45272(9) 0.0492(3) Uani d 1 . .
H H20A 0.019172 0.652790 0.413636 0.059 Uiso calc 1 . .
H H20B 0.023248 0.597311 0.488226 0.059 Uiso calc 1 . .
C C21 0.09585(10) 0.54661(15) 0.42316(14) 0.0730(6) Uani d 1 . .
H H21A 0.125815 0.577390 0.390850 0.088 Uiso calc 1 . .
H H21B 0.126381 0.519348 0.463457 0.088 Uiso calc 1 . .
C C22 0.05788(8) 0.46473(12) 0.38334(9) 0.0488(3) Uani d 1 . .
C C23 0.04746(8) 0.32482(11) 0.32295(8) 0.0448(3) Uani d 1 . .
C C24 0.05564(9) 0.23748(13) 0.28724(10) 0.0566(4) Uani d 1 . .
H H24 0.099755 0.209510 0.285394 0.068 Uiso calc 1 . .
C C25 -0.00474(10) 0.19407(14) 0.25462(11) 0.0628(4) Uani d 1 . .
H H25 -0.001440 0.135152 0.230306 0.075 Uiso calc 1 . .
C C26 -0.07055(10) 0.23635(15) 0.25720(11) 0.0656(5) Uani d 1 . .
H H26 -0.110197 0.205101 0.234366 0.079 Uiso calc 1 . .
C C27 -0.07857(9) 0.32305(15) 0.29257(10) 0.0609(4) Uani d 1 . .
H H27 -0.122870 0.350593 0.294063 0.073 Uiso calc 1 . .
C C28 -0.01816(8) 0.36856(12) 0.32624(8) 0.0460(3) Uani d 1 . .
C C29 0.05361(7) 0.92069(11) 0.58757(8) 0.0439(3) Uani d 1 . .
C C30 0.06356(9) 1.00275(13) 0.63086(9) 0.0548(4) Uani d 1 . .
H H30 0.108105 1.021570 0.651519 0.066 Uiso calc 1 . .
C C31 0.00397(9) 1.05547(14) 0.64194(10) 0.0592(4) Uani d 1 . .
H H31 0.008415 1.111115 0.670836 0.071 Uiso calc 1 . .
C C32 -0.06267(9) 1.02692(14) 0.61067(11) 0.0597(4) Uani d 1 . .
H H32 -0.101573 1.063905 0.619671 0.072 Uiso calc 1 . .
C C33 -0.07269(8) 0.94611(13) 0.56710(10) 0.0559(4) Uani d 1 . .
H H33 -0.117224 0.927811 0.546088 0.067 Uiso calc 1 . .
C C34 -0.01281(8) 0.89285(11) 0.55594(8) 0.0447(3) Uani d 1 . .
C C35 0.27578(7) 1.15743(9) 0.54421(6) 0.0327(2) Uani d 1 . .
C C36 0.26578(6) 1.11098(9) 0.47017(6) 0.0311(2) Uani d 1 . .
C C37 0.26289(7) 1.16953(9) 0.40831(7) 0.0347(3) Uani d 1 . .
H H37 0.269002 1.236684 0.412910 0.042 Uiso calc 1 . .
C C38 0.25090(7) 1.12754(9) 0.33992(7) 0.0347(3) Uani d 1 . .
C C39 0.24579(7) 1.02643(9) 0.33266(7) 0.0349(3) Uani d 1 . .
C C40 0.24977(7) 0.96838(9) 0.39459(7) 0.0353(3) Uani d 1 . .
C C41 0.25794(7) 1.01032(9) 0.46320(7) 0.0341(3) Uani d 1 . .
H H41 0.258181 0.971322 0.504286 0.041 Uiso calc 1 . .
O O1 0.32408(6) 1.21949(8) 0.55594(6) 0.0507(3) Uani d 1 . .
O O2 0.23473(6) 1.13157(8) 0.58882(5) 0.0456(2) Uani d 1 . .
O O3 0.24418(7) 1.17940(8) 0.27628(5) 0.0503(3) Uani d 1 . .
H H3C 0.2437(11) 1.2442(18) 0.2827(12) 0.075 Uiso d 1 . .
O O4 0.23704(7) 0.98745(8) 0.26442(5) 0.0509(3) Uani d 1 . .
H H4C 0.2448(11) 0.9203(17) 0.2666(12) 0.076 Uiso d 1 . .
O O5 0.24291(7) 0.87063(7) 0.38227(6) 0.0525(3) Uani d 1 . .
H H5A 0.2628(11) 0.8359(17) 0.4219(13) 0.079 Uiso d 1 . .
C C42 0.25350(6) 0.71858(8) 0.17515(6) 0.0291(2) Uani d 1 . .
C C43 0.25385(6) 0.63616(8) 0.22838(6) 0.0273(2) Uani d 1 . .
C C44 0.24764(6) 0.54077(8) 0.20308(6) 0.0305(2) Uani d 1 . .
H H44 0.242484 0.528655 0.153415 0.037 Uiso calc 1 . .
C C45 0.24910(7) 0.46333(8) 0.25170(6) 0.0310(2) Uani d 1 . .
C C46 0.25561(6) 0.48180(8) 0.32612(6) 0.0288(2) Uani d 1 . .
C C47 0.26286(6) 0.57789(8) 0.35153(6) 0.0302(2) Uani d 1 . .
C C48 0.26155(6) 0.65504(8) 0.30281(6) 0.0305(2) Uani d 1 . .
H H48 0.265776 0.718937 0.319694 0.037 Uiso calc 1 . .
O O6 0.27500(5) 0.80143(6) 0.19854(5) 0.0387(2) Uani d 1 . .
O O7 0.23446(5) 0.70082(7) 0.10908(5) 0.0376(2) Uani d 1 . .
O O8 0.24400(6) 0.36817(6) 0.23073(5) 0.0468(3) Uani d 1 . .
H H8B 0.2433(11) 0.3648(15) 0.1836(13) 0.070 Uiso d 1 . .
O O9 0.25344(5) 0.40454(6) 0.37215(5) 0.0369(2) Uani d 1 . .
H H9A 0.2689(10) 0.4163(14) 0.4144(11) 0.055 Uiso d 1 . .
O O10 0.26956(6) 0.58675(7) 0.42477(5) 0.0461(3) Uani d 1 . .
H H10A 0.2798(11) 0.6453(16) 0.4390(11) 0.069 Uiso d 1 . .
O O11 0.23828(10) 0.94991(12) 0.08817(8) 0.0787(4) Uani d 1 . .
H H11A 0.2465(16) 0.906(2) 0.1228(18) 0.118 Uiso d 1 . .
H H11B 0.2023(17) 0.987(2) 0.1081(17) 0.118 Uiso d 1 . .
O O12 0.64430(7) 0.66889(11) 0.31948(7) 0.0594(3) Uani d 1 . .
H H12A 0.6632(13) 0.7109(18) 0.3574(14) 0.089 Uiso d 1 . .
H H12B 0.6785(14) 0.6568(19) 0.2968(14) 0.089 Uiso d 1 . .
O O13 0.29935(5) 0.75961(7) 0.48875(5) 0.03507(19) Uani d 1 . .
H H13A 0.3455(10) 0.7797(13) 0.4988(10) 0.053 Uiso d 1 . .
H H13B 0.2836(9) 0.7643(13) 0.5301(10) 0.053 Uiso d 1 . .
O O14 0.31027(8) 0.41737(10) 0.50706(6) 0.0626(3) Uani d 1 . .
H H14A 0.3083(13) 0.357(2) 0.5319(14) 0.094 Uiso d 1 . .
H H14B 0.2845(14) 0.461(2) 0.5353(14) 0.094 Uiso d 1 . .
O O15 -0.11852(9) 0.73643(15) 0.43842(15) 0.1198(9) Uani d 1 . .
H H15A -0.147(2) 0.775(3) 0.427(2) 0.180 Uiso d 1 . .
H H15B -0.128(2) 0.681(3) 0.418(2) 0.180 Uiso d 1 . .
O O16 -0.13294(8) 0.56909(11) 0.35690(9) 0.0709(4) Uani d 1 . .
H H16A -0.1558(15) 0.562(2) 0.3116(16) 0.106 Uiso d 1 . .
H H16B -0.0854(16) 0.536(2) 0.3645(15) 0.106 Uiso d 1 . .

loop_
_atom_site_aniso_label
_atom_site_aniso_U_11
_atom_site_aniso_U_22
_atom_site_aniso_U_33
_atom_site_aniso_U_12
_atom_site_aniso_U_13
_atom_site_aniso_U_23
N1 0.0319(5) 0.0501(7) 0.0416(6) -0.0034(5) 0.0066(5) -0.0024(5)
N2 0.0371(6) 0.0425(6) 0.0326(5) -0.0037(5) 0.0058(4) -0.0039(4)
N3 0.0360(6) 0.0433(6) 0.0336(5) 0.0031(5) 0.0044(4) 0.0000(4)
N4 0.0338(5) 0.0386(6) 0.0379(5) -0.0027(4) 0.0020(4) -0.0025(4)
C1 0.0369(6) 0.0383(6) 0.0314(6) -0.0017(5) 0.0050(5) 0.0021(5)
C2 0.0419(7) 0.0472(8) 0.0357(6) 0.0017(6) 0.0073(5) -0.0041(6)
C3 0.0450(7) 0.0451(7) 0.0353(6) -0.0038(6) 0.0103(5) -0.0035(5)
C4 0.0480(7) 0.0376(7) 0.0357(6) -0.0034(6) 0.0091(5) -0.0029(5)
C5 0.0378(6) 0.0369(6) 0.0318(6) -0.0028(5) 0.0038(5) -0.0073(5)
C6 0.0407(7) 0.0377(6) 0.0309(6) -0.0007(5) 0.0049(5) -0.0039(5)
C7 0.0461(8) 0.0524(8) 0.0451(8) -0.0020(6) 0.0140(6) -0.0008(6)
C8 0.0675(10) 0.0501(9) 0.0458(8) -0.0057(8) 0.0210(7) 0.0031(7)
C9 0.0748(11) 0.0446(8) 0.0405(7) -0.0003(7) 0.0059(7) 0.0060(6)
C10 0.0518(8) 0.0433(7) 0.0424(7) 0.0022(6) -0.0032(6) 0.0008(6)
C11 0.0397(7) 0.0365(6) 0.0315(6) -0.0025(5) 0.0016(5) -0.0053(5)
C12 0.0415(7) 0.0392(7) 0.0350(6) -0.0058(5) 0.0038(5) 0.0022(5)
C13 0.0526(9) 0.0544(9) 0.0529(9) -0.0165(7) -0.0005(7) -0.0075(7)
C14 0.0825(12) 0.0467(9) 0.0481(9) -0.0158(8) 0.0018(8) -0.0122(7)
C15 0.0768(11) 0.0429(8) 0.0408(7) 0.0014(7) 0.0151(7) -0.0046(6)
C16 0.0483(8) 0.0458(8) 0.0393(7) 0.0008(6) 0.0119(6) -0.0011(6)
C17 0.0396(6) 0.0354(6) 0.0297(5) -0.0029(5) 0.0045(5) 0.0013(5)
N5 0.0361(6) 0.0516(7) 0.0598(8) 0.0016(5) 0.0005(5) -0.0060(6)
N6 0.0370(6) 0.0601(8) 0.0593(8) 0.0018(6) 0.0062(5) -0.0065(6)
N7 0.0347(6) 0.0530(7) 0.0470(7) 0.0068(5) -0.0043(5) -0.0031(5)
N8 0.0349(6) 0.0508(7) 0.0576(8) 0.0022(5) -0.0021(5) -0.0050(6)
C18 0.0387(7) 0.0486(8) 0.0479(8) 0.0040(6) -0.0006(6) -0.0005(6)
C19 0.0428(8) 0.0587(10) 0.0837(13) 0.0053(7) -0.0021(8) -0.0204(9)
C20 0.0428(8) 0.0547(9) 0.0499(8) -0.0002(7) 0.0046(6) -0.0064(7)
C21 0.0437(9) 0.0670(12) 0.1053(16) 0.0046(8) -0.0051(9) -0.0332(11)
C22 0.0392(7) 0.0531(9) 0.0538(8) 0.0011(6) 0.0038(6) -0.0050(7)
C23 0.0411(7) 0.0486(8) 0.0444(7) -0.0036(6) 0.0037(6) 0.0028(6)
C24 0.0540(9) 0.0527(9) 0.0630(10) 0.0015(7) 0.0057(8) -0.0018(8)
C25 0.0681(11) 0.0561(10) 0.0645(10) -0.0119(9) 0.0085(9) -0.0095(8)
C26 0.0567(10) 0.0724(12) 0.0672(11) -0.0215(9) 0.0044(8) -0.0088(9)
C27 0.0401(8) 0.0767(12) 0.0661(11) -0.0092(8) 0.0072(7) -0.0058(9)
C28 0.0393(7) 0.0545(9) 0.0445(7) -0.0052(6) 0.0064(6) 0.0020(6)
C29 0.0386(7) 0.0526(8) 0.0399(7) 0.0068(6) 0.0012(5) 0.0013(6)
C30 0.0464(8) 0.0643(10) 0.0519(9) 0.0023(7) -0.0023(7) -0.0102(8)
C31 0.0571(10) 0.0621(10) 0.0589(10) 0.0063(8) 0.0080(8) -0.0122(8)
C32 0.0483(9) 0.0616(10) 0.0710(11) 0.0117(8) 0.0153(8) -0.0025(9)
C33 0.0361(7) 0.0602(10) 0.0715(11) 0.0057(7) 0.0062(7) -0.0013(8)
C34 0.0379(7) 0.0486(8) 0.0471(8) 0.0030(6) 0.0029(6) 0.0018(6)
C35 0.0389(6) 0.0273(5) 0.0310(5) 0.0043(5) 0.0007(5) 0.0023(4)
C36 0.0330(6) 0.0290(5) 0.0311(5) 0.0014(4) 0.0029(4) 0.0011(4)
C37 0.0420(7) 0.0262(5) 0.0361(6) -0.0002(5) 0.0061(5) 0.0032(5)
C38 0.0419(7) 0.0310(6) 0.0315(6) 0.0025(5) 0.0057(5) 0.0070(5)
C39 0.0408(6) 0.0325(6) 0.0305(6) 0.0023(5) 0.0002(5) 0.0015(5)
C40 0.0441(7) 0.0264(6) 0.0344(6) 0.0013(5) -0.0003(5) 0.0013(4)
C41 0.0435(7) 0.0279(6) 0.0304(6) 0.0005(5) 0.0015(5) 0.0047(4)
O1 0.0561(6) 0.0516(6) 0.0435(5) -0.0157(5) 0.0018(5) -0.0086(5)
O2 0.0578(6) 0.0472(6) 0.0334(5) -0.0042(5) 0.0114(4) 0.0003(4)
O3 0.0840(8) 0.0333(5) 0.0340(5) 0.0042(5) 0.0084(5) 0.0103(4)
O4 0.0819(8) 0.0373(5) 0.0315(5) 0.0053(5) -0.0029(5) -0.0017(4)
O5 0.0904(8) 0.0260(5) 0.0381(5) 0.0017(5) -0.0065(5) -0.0002(4)
C42 0.0245(5) 0.0295(5) 0.0332(5) -0.0008(4) 0.0024(4) 0.0047(4)
C43 0.0284(5) 0.0253(5) 0.0282(5) -0.0012(4) 0.0027(4) 0.0022(4)
C44 0.0369(6) 0.0287(5) 0.0260(5) -0.0013(4) 0.0040(4) -0.0006(4)
C45 0.0393(6) 0.0232(5) 0.0309(5) -0.0006(4) 0.0048(4) -0.0020(4)
C46 0.0335(6) 0.0247(5) 0.0282(5) -0.0007(4) 0.0043(4) 0.0023(4)
C47 0.0371(6) 0.0277(5) 0.0259(5) -0.0030(4) 0.0044(4) -0.0013(4)
C48 0.0382(6) 0.0236(5) 0.0297(5) -0.0029(4) 0.0031(4) -0.0014(4)
O6 0.0449(5) 0.0267(4) 0.0435(5) -0.0046(4) 0.0004(4) 0.0055(4)
O7 0.0393(5) 0.0422(5) 0.0307(4) -0.0077(4) 0.0011(3) 0.0071(4)
O8 0.0875(8) 0.0230(4) 0.0298(4) -0.0028(4) 0.0067(5) -0.0031(3)
O9 0.0537(6) 0.0272(4) 0.0295(4) -0.0034(4) 0.0033(4) 0.0043(3)
O10 0.0817(8) 0.0313(5) 0.0252(4) -0.0098(5) 0.0055(4) -0.0021(3)
O11 0.1061(12) 0.0686(9) 0.0664(9) 0.0174(8) 0.0319(8) 0.0241(7)
O12 0.0491(7) 0.0839(9) 0.0438(6) 0.0090(6) -0.0017(5) -0.0066(6)
O13 0.0400(5) 0.0350(5) 0.0302(4) -0.0022(4) 0.0038(4) -0.0040(3)
O14 0.0956(10) 0.0511(7) 0.0407(6) 0.0071(7) 0.0048(6) 0.0052(5)
O15 0.0562(9) 0.0945(13) 0.196(2) 0.0233(8) -0.0446(11) -0.0667(14)
O16 0.0526(7) 0.0784(9) 0.0787(9) 0.0016(6) -0.0064(6) -0.0155(7)

loop_
_atom_type_symbol
_atom_type_description
_atom_type_scat_dispersion_real
_atom_type_scat_dispersion_imag
_atom_type_scat_source
C C 0.0033 0.0016 'International Tables Vol C Tables 4.2.6.8 and 6.1.1.4'
H H 0.0000 0.0000 'International Tables Vol C Tables 4.2.6.8 and 6.1.1.4'
N N 0.0061 0.0033 'International Tables Vol C Tables 4.2.6.8 and 6.1.1.4'
O O 0.0106 0.0060 'International Tables Vol C Tables 4.2.6.8 and 6.1.1.4'

loop_
_exptl_crystal_face_index_h
_exptl_crystal_face_index_k
_exptl_crystal_face_index_l
_exptl_crystal_face_perp_dist
-2 2 26 0.1836
1 16 -15 0.2098
27 1 1 0.0443
-26 0 -2 0.0738
-20 -12 9 0.2516
26 -1 4 0.0531
14 14 -13 0.1767
-21 -1 18 0.1738
-22 3 16 0.1920
-8 17 -8 0.2508
21 -11 -8 0.1348
21 0 -18 0.1857
4 -16 -14 0.1720
4 -13 -19 0.2076
-20 -10 -8 0.1113
-8 12 -19 0.2531

loop_
_geom_angle_atom_site_label_1
_geom_angle_atom_site_label_2
_geom_angle_atom_site_label_3
_geom_angle_site_symmetry_1
_geom_angle_site_symmetry_3
_geom_angle
_geom_angle_publ_flag
C1 N1 C12 . . 107.86(11) ?
C1 N1 H1 . . 125.6(13) ?
C12 N1 H1 . . 126.4(13) ?
C1 N2 C17 . . 105.01(11) ?
C5 N3 C6 . . 109.30(12) ?
C5 N3 H3 . . 125.9(11) ?
C6 N3 H3 . . 124.7(11) ?
C5 N4 C11 . . 109.12(11) ?
C5 N4 H4 . . 125.5(11) ?
C11 N4 H4 . . 125.3(11) ?
N2 C1 N1 . . 112.64(12) ?
N2 C1 C2 . . 126.63(12) ?
N1 C1 C2 . . 120.70(12) ?
C1 C2 C3 . . 114.09(11) ?
C1 C2 H2A . . 108.7 ?
C3 C2 H2A . . 108.7 ?
C1 C2 H2B . . 108.7 ?
C3 C2 H2B . . 108.7 ?
H2A C2 H2B . . 107.6 ?
C2 C3 C4 . . 111.90(11) ?
C2 C3 H3A . . 109.2 ?
C4 C3 H3A . . 109.2 ?
C2 C3 H3B . . 109.2 ?
C4 C3 H3B . . 109.2 ?
H3A C3 H3B . . 107.9 ?
C5 C4 C3 . . 111.97(11) ?
C5 C4 H4A . . 109.2 ?
C3 C4 H4A . . 109.2 ?
C5 C4 H4B . . 109.2 ?
C3 C4 H4B . . 109.2 ?
H4A C4 H4B . . 107.9 ?
N3 C5 N4 . . 108.90(12) ?
N3 C5 C4 . . 125.47(12) ?
N4 C5 C4 . . 125.61(12) ?
N3 C6 C11 . . 106.44(11) ?
N3 C6 C7 . . 132.10(13) ?
C11 C6 C7 . . 121.46(13) ?
C8 C7 C6 . . 116.32(15) ?
C8 C7 H7 . . 121.8 ?
C6 C7 H7 . . 121.8 ?
C7 C8 C9 . . 121.76(15) ?
C7 C8 H8 . . 119.1 ?
C9 C8 H8 . . 119.1 ?
C10 C9 C8 . . 122.38(15) ?
C10 C9 H9 . . 118.8 ?
C8 C9 H9 . . 118.8 ?
C9 C10 C11 . . 115.77(14) ?
C9 C10 H10 . . 122.1 ?
C11 C10 H10 . . 122.1 ?
C10 C11 C6 . . 122.31(13) ?
C10 C11 N4 . . 131.45(13) ?
C6 C11 N4 . . 106.24(11) ?
N1 C12 C13 . . 132.94(14) ?
N1 C12 C17 . . 104.87(11) ?
C13 C12 C17 . . 122.20(14) ?
C12 C13 C14 . . 116.43(15) ?
C12 C13 H13 . . 121.8 ?
C14 C13 H13 . . 121.8 ?
C13 C14 C15 . . 122.15(15) ?
C13 C14 H14 . . 118.9 ?
C15 C14 H14 . . 118.9 ?
C16 C15 C14 . . 121.27(15) ?
C16 C15 H15 . . 119.4 ?
C14 C15 H15 . . 119.4 ?
C15 C16 C17 . . 117.35(14) ?
C15 C16 H16 . . 121.3 ?
C17 C16 H16 . . 121.3 ?
C16 C17 N2 . . 129.79(13) ?
C16 C17 C12 . . 120.59(13) ?
N2 C17 C12 . . 109.61(11) ?
C22 N5 C23 . . 108.04(13) ?
C22 N5 H5 . . 125.5(13) ?
C23 N5 H5 . . 126.5(13) ?
C22 N6 C28 . . 105.22(13) ?
C18 N7 C29 . . 109.59(12) ?
C18 N7 H7A . . 121.7(12) ?
C29 N7 H7A . . 128.4(12) ?
C18 N8 C34 . . 108.88(13) ?
C18 N8 H8A . . 124.5(12) ?
C34 N8 H8A . . 126.3(12) ?
N7 C18 N8 . . 108.99(13) ?
N7 C18 C19 . . 123.26(14) ?
N8 C18 C19 . . 127.71(14) ?
C18 C19 C20 . . 117.10(14) ?
C18 C19 H19A . . 108.0 ?
C20 C19 H19A . . 108.0 ?
C18 C19 H19B . . 108.0 ?
C20 C19 H19B . . 108.0 ?
H19A C19 H19B . . 107.3 ?
C19 C20 C21 . . 109.17(13) ?
C19 C20 H20A . . 109.8 ?
C21 C20 H20A . . 109.8 ?
C19 C20 H20B . . 109.8 ?
C21 C20 H20B . . 109.8 ?
H20A C20 H20B . . 108.3 ?
C22 C21 C20 . . 116.86(15) ?
C22 C21 H21A . . 108.1 ?
C20 C21 H21A . . 108.1 ?
C22 C21 H21B . . 108.1 ?
C20 C21 H21B . . 108.1 ?
H21A C21 H21B . . 107.3 ?
N6 C22 N5 . . 112.22(14) ?
N6 C22 C21 . . 127.87(15) ?
N5 C22 C21 . . 119.87(14) ?
N5 C23 C24 . . 132.79(15) ?
N5 C23 C28 . . 104.44(14) ?
C24 C23 C28 . . 122.76(14) ?
C25 C24 C23 . . 116.70(16) ?
C25 C24 H24 . . 121.6 ?
C23 C24 H24 . . 121.6 ?
C24 C25 C26 . . 121.48(18) ?
C24 C25 H25 . . 119.3 ?
C26 C25 H25 . . 119.3 ?
C27 C26 C25 . . 121.75(17) ?
C27 C26 H26 . . 119.1 ?
C25 C26 H26 . . 119.1 ?
C26 C27 C28 . . 117.95(17) ?
C26 C27 H27 . . 121.0 ?
C28 C27 H27 . . 121.0 ?
N6 C28 C27 . . 130.56(15) ?
N6 C28 C23 . . 110.07(13) ?
C27 C28 C23 . . 119.36(16) ?
C30 C29 N7 . . 132.42(14) ?
C30 C29 C34 . . 121.87(14) ?
N7 C29 C34 . . 105.71(13) ?
C29 C30 C31 . . 116.66(15) ?
C29 C30 H30 . . 121.7 ?
C31 C30 H30 . . 121.7 ?
C30 C31 C32 . . 121.36(17) ?
C30 C31 H31 . . 119.3 ?
C32 C31 H31 . . 119.3 ?
C33 C32 C31 . . 122.16(16) ?
C33 C32 H32 . . 118.9 ?
C31 C32 H32 . . 118.9 ?
C32 C33 C34 . . 116.59(15) ?
C32 C33 H33 . . 121.7 ?
C34 C33 H33 . . 121.7 ?
N8 C34 C29 . . 106.83(13) ?
N8 C34 C33 . . 131.82(15) ?
C29 C34 C33 . . 121.35(15) ?
O2 C35 O1 . . 125.40(12) ?
O2 C35 C36 . . 117.21(11) ?
O1 C35 C36 . . 117.39(11) ?
C41 C36 C37 . . 119.94(11) ?
C41 C36 C35 . . 120.32(11) ?
C37 C36 C35 . . 119.72(11) ?
C38 C37 C36 . . 120.01(11) ?
C38 C37 H37 . . 120.0 ?
C36 C37 H37 . . 120.0 ?
O3 C38 C37 . . 124.17(11) ?
O3 C38 C39 . . 115.65(11) ?
C37 C38 C39 . . 120.17(11) ?
O4 C39 C40 . . 122.04(12) ?
O4 C39 C38 . . 118.54(11) ?
C40 C39 C38 . . 119.42(11) ?
O5 C40 C41 . . 123.99(11) ?
O5 C40 C39 . . 115.34(11) ?
C41 C40 C39 . . 120.64(11) ?
C40 C41 C36 . . 119.67(11) ?
C40 C41 H41 . . 120.2 ?
C36 C41 H41 . . 120.2 ?
C38 O3 H3C . . 113.6(14) ?
C39 O4 H4C . . 110.0(14) ?
C40 O5 H5A . . 110.5(14) ?
O7 C42 O6 . . 123.53(11) ?
O7 C42 C43 . . 118.25(10) ?
O6 C42 C43 . . 118.15(10) ?
C44 C43 C48 . . 120.26(10) ?
C44 C43 C42 . . 119.49(10) ?
C48 C43 C42 . . 120.24(10) ?
C43 C44 C45 . . 120.27(11) ?
C43 C44 H44 . . 119.9 ?
C45 C44 H44 . . 119.9 ?
O8 C45 C44 . . 123.37(11) ?
O8 C45 C46 . . 116.88(10) ?
C44 C45 C46 . . 119.74(10) ?
O9 C46 C45 . . 118.23(10) ?
O9 C46 C47 . . 121.88(10) ?
C45 C46 C47 . . 119.88(10) ?
O10 C47 C48 . . 125.21(11) ?
O10 C47 C46 . . 114.60(10) ?
C48 C47 C46 . . 120.19(10) ?
C47 C48 C43 . . 119.63(10) ?
C47 C48 H48 . . 120.2 ?
C43 C48 H48 . . 120.2 ?
C45 O8 H8B . . 109.2(14) ?
C46 O9 H9A . . 114.3(13) ?
C47 O10 H10A . . 112.5(14) ?
H11A O11 H11B . . 99(2) ?
H12A O12 H12B . . 104(2) ?
H13A O13 H13B . . 102.7(16) ?
H14A O14 H14B . . 103(2) ?
H15A O15 H15B . . 112(4) ?
H16A O16 H16B . . 114(2) ?

loop_
_geom_bond_atom_site_label_1
_geom_bond_atom_site_label_2
_geom_bond_site_symmetry_2
_geom_bond_distance
_geom_bond_publ_flag
N1 C1 . 1.3514(17) ?
N1 C12 . 1.3766(18) ?
N1 H1 . 0.818(18) ?
N2 C1 . 1.3162(17) ?
N2 C17 . 1.3942(16) ?
N3 C5 . 1.3304(17) ?
N3 C6 . 1.3852(17) ?
N3 H3 . 0.885(17) ?
N4 C5 . 1.3344(17) ?
N4 C11 . 1.3890(17) ?
N4 H4 . 0.878(17) ?
C1 C2 . 1.4894(18) ?
C2 C3 . 1.512(2) ?
C2 H2A . 0.9700 ?
C2 H2B . 0.9700 ?
C3 C4 . 1.5381(18) ?
C3 H3A . 0.9700 ?
C3 H3B . 0.9700 ?
C4 C5 . 1.4832(19) ?
C4 H4A . 0.9700 ?
C4 H4B . 0.9700 ?
C6 C11 . 1.3876(19) ?
C6 C7 . 1.393(2) ?
C7 C8 . 1.378(2) ?
C7 H7 . 0.9300 ?
C8 C9 . 1.391(3) ?
C8 H8 . 0.9300 ?
C9 C10 . 1.380(2) ?
C9 H9 . 0.9300 ?
C10 C11 . 1.386(2) ?
C10 H10 . 0.9300 ?
C12 C13 . 1.383(2) ?
C12 C17 . 1.3987(18) ?
C13 C14 . 1.385(3) ?
C13 H13 . 0.9300 ?
C14 C15 . 1.389(3) ?
C14 H14 . 0.9300 ?
C15 C16 . 1.384(2) ?
C15 H15 . 0.9300 ?
C16 C17 . 1.3934(19) ?
C16 H16 . 0.9300 ?
N5 C22 . 1.360(2) ?
N5 C23 . 1.380(2) ?
N5 H5 . 0.87(2) ?
N6 C22 . 1.3135(19) ?
N6 C28 . 1.392(2) ?
N7 C18 . 1.332(2) ?
N7 C29 . 1.3895(19) ?
N7 H7A . 0.879(19) ?
N8 C18 . 1.3326(19) ?
N8 C34 . 1.389(2) ?
N8 H8A . 0.919(19) ?
C18 C19 . 1.480(2) ?
C19 C20 . 1.515(2) ?
C19 H19A . 0.9700 ?
C19 H19B . 0.9700 ?
C20 C21 . 1.515(2) ?
C20 H20A . 0.9700 ?
C20 H20B . 0.9700 ?
C21 C22 . 1.487(2) ?
C21 H21A . 0.9700 ?
C21 H21B . 0.9700 ?
C23 C24 . 1.385(2) ?
C23 C28 . 1.397(2) ?
C24 C25 . 1.377(3) ?
C24 H24 . 0.9300 ?
C25 C26 . 1.390(3) ?
C25 H25 . 0.9300 ?
C26 C27 . 1.373(3) ?
C26 H26 . 0.9300 ?
C27 C28 . 1.397(2) ?
C27 H27 . 0.9300 ?
C29 C30 . 1.382(2) ?
C29 C34 . 1.391(2) ?
C30 C31 . 1.383(2) ?
C30 H30 . 0.9300 ?
C31 C32 . 1.395(3) ?
C31 H31 . 0.9300 ?
C32 C33 . 1.371(3) ?
C32 H32 . 0.9300 ?
C33 C34 . 1.392(2) ?
C33 H33 . 0.9300 ?
C35 O2 . 1.2528(16) ?
C35 O1 . 1.2558(16) ?
C35 C36 . 1.5057(17) ?
C36 C41 . 1.3914(17) ?
C36 C37 . 1.3955(17) ?
C37 C38 . 1.3879(18) ?
C37 H37 . 0.9300 ?
C38 O3 . 1.3708(15) ?
C38 C39 . 1.3939(18) ?
C39 O4 . 1.3662(15) ?
C39 C40 . 1.3917(17) ?
C40 O5 . 1.3621(15) ?
C40 C41 . 1.3886(17) ?
C41 H41 . 0.9300 ?
O3 H3C . 0.90(2) ?
O4 H4C . 0.93(2) ?
O5 H5A . 0.92(2) ?
C42 O7 . 1.2621(15) ?
C42 O6 . 1.2668(15) ?
C42 C43 . 1.4990(15) ?
C43 C44 . 1.3888(16) ?
C43 C48 . 1.3956(16) ?
C44 C45 . 1.3903(16) ?
C44 H44 . 0.9300 ?
C45 O8 . 1.3606(14) ?
C45 C46 . 1.3947(16) ?
C46 O9 . 1.3630(14) ?
C46 C47 . 1.3996(16) ?
C47 O10 . 1.3550(14) ?
C47 C48 . 1.3885(16) ?
C48 H48 . 0.9300 ?
O8 H8B . 0.87(2) ?
O9 H9A . 0.82(2) ?
O10 H10A . 0.86(2) ?
O11 H11A . 0.88(3) ?
O11 H11B . 0.96(3) ?
O12 H12A . 0.95(3) ?
O12 H12B . 0.83(3) ?
O13 H13A . 0.923(19) ?
O13 H13B . 0.856(19) ?
O14 H14A . 0.94(3) ?
O14 H14B . 0.97(3) ?
O15 H15A . 0.77(5) ?
O15 H15B . 0.86(5) ?
O16 H16A . 0.91(3) ?
O16 H16B . 1.01(3) ?

loop_
_geom_hbond_atom_site_label_D
_geom_hbond_atom_site_label_H
_geom_hbond_atom_site_label_A
_geom_hbond_site_symmetry_A
_geom_hbond_distance_DH
_geom_hbond_distance_HA
_geom_hbond_distance_DA
_geom_hbond_angle_DHA
_geom_hbond_publ_flag
N1 H1 O1 3_676 0.818(18) 2.330(18) 3.0706(17) 150.9(16) yes
N3 H3 O12 . 0.885(17) 1.830(18) 2.6968(17) 166.0(16) yes
N4 H4 O6 . 0.878(17) 1.884(18) 2.7290(15) 160.9(16) yes
N5 H5 O9 . 0.87(2) 2.18(2) 3.0248(17) 162.9(18) yes
N7 H7A O7 4_576 0.879(19) 1.84(2) 2.7045(15) 165.7(18) yes
N8 H8A O15 . 0.919(19) 1.78(2) 2.676(2) 165.3(18) yes
O3 H3C O8 1_565 0.90(2) 1.95(2) 2.7201(14) 142.6(19) yes
O4 H4C O6 . 0.93(2) 2.18(2) 2.9509(14) 139.8(19) yes
O5 H5A O13 . 0.92(2) 1.71(2) 2.6263(14) 173(2) yes
O8 H8B O2 4_575 0.87(2) 1.75(2) 2.6171(13) 174(2) yes
O9 H9A O14 . 0.82(2) 1.81(2) 2.6193(15) 168.4(19) yes
O10 H10A O13 . 0.86(2) 1.83(2) 2.6808(13) 168(2) yes
O11 H11A O6 . 0.88(3) 2.04(3) 2.9148(17) 174(3) yes
O11 H11B O16 2 0.96(3) 1.91(3) 2.865(2) 175(3) yes
O12 H12A O1 3_676 0.95(3) 1.86(3) 2.7796(17) 162(2) yes
O12 H12B O3 2_645 0.83(3) 2.14(3) 2.9254(18) 158(2) yes
O13 H13A N2 . 0.923(19) 1.81(2) 2.7348(15) 175.0(17) yes
O13 H13B O7 4_576 0.856(19) 1.89(2) 2.7249(13) 165.5(18) yes
O14 H14A O1 1_545 0.94(3) 1.96(3) 2.8608(18) 160(2) yes
O14 H14B O11 4_576 0.97(3) 1.85(3) 2.814(2) 177(2) yes
O15 H15A O2 3_576 0.77(5) 2.10(5) 2.865(2) 171(5) yes
O15 H15B O16 . 0.86(5) 1.91(5) 2.742(2) 165(4) yes
O16 H16A O4 2_545 0.91(3) 2.22(3) 3.0444(18) 150(2) yes
O16 H16B N6 . 1.01(3) 1.80(3) 2.800(2) 167(2) yes

loop_
_geom_torsion_atom_site_label_1
_geom_torsion_atom_site_label_2
_geom_torsion_atom_site_label_3
_geom_torsion_atom_site_label_4
_geom_torsion_site_symmetry_1
_geom_torsion_site_symmetry_2
_geom_torsion_site_symmetry_3
_geom_torsion_site_symmetry_4
_geom_torsion
_geom_torsion_publ_flag
C17 N2 C1 N1 . . . . 0.55(15) ?
C17 N2 C1 C2 . . . . -177.43(13) ?
C12 N1 C1 N2 . . . . -0.45(16) ?
C12 N1 C1 C2 . . . . 177.66(12) ?
N2 C1 C2 C3 . . . . 3.7(2) ?
N1 C1 C2 C3 . . . . -174.12(13) ?
C1 C2 C3 C4 . . . . 170.03(12) ?
C2 C3 C4 C5 . . . . -69.39(16) ?
C6 N3 C5 N4 . . . . -0.36(14) ?
C6 N3 C5 C4 . . . . -178.65(12) ?
C11 N4 C5 N3 . . . . 0.53(14) ?
C11 N4 C5 C4 . . . . 178.82(12) ?
C3 C4 C5 N3 . . . . 101.02(15) ?
C3 C4 C5 N4 . . . . -76.99(16) ?
C5 N3 C6 C11 . . . . 0.06(14) ?
C5 N3 C6 C7 . . . . 179.51(14) ?
N3 C6 C7 C8 . . . . -179.78(14) ?
C11 C6 C7 C8 . . . . -0.4(2) ?
C6 C7 C8 C9 . . . . 0.6(2) ?
C7 C8 C9 C10 . . . . -0.5(3) ?
C8 C9 C10 C11 . . . . 0.1(2) ?
C9 C10 C11 C6 . . . . 0.1(2) ?
C9 C10 C11 N4 . . . . 179.24(14) ?
N3 C6 C11 C10 . . . . 179.59(12) ?
C7 C6 C11 C10 . . . . 0.1(2) ?
N3 C6 C11 N4 . . . . 0.26(14) ?
C7 C6 C11 N4 . . . . -179.27(12) ?
C5 N4 C11 C10 . . . . -179.73(14) ?
C5 N4 C11 C6 . . . . -0.49(14) ?
C1 N1 C12 C13 . . . . -179.66(16) ?
C1 N1 C12 C17 . . . . 0.14(15) ?
N1 C12 C13 C14 . . . . 179.88(16) ?
C17 C12 C13 C14 . . . . 0.1(2) ?
C12 C13 C14 C15 . . . . -0.8(3) ?
C13 C14 C15 C16 . . . . 0.8(3) ?
C14 C15 C16 C17 . . . . -0.2(2) ?
C15 C16 C17 N2 . . . . -179.85(14) ?
C15 C16 C17 C12 . . . . -0.5(2) ?
C1 N2 C17 C16 . . . . 178.96(14) ?
C1 N2 C17 C12 . . . . -0.45(14) ?
N1 C12 C17 C16 . . . . -179.28(13) ?
C13 C12 C17 C16 . . . . 0.5(2) ?
N1 C12 C17 N2 . . . . 0.18(14) ?
C13 C12 C17 N2 . . . . -179.98(14) ?
C29 N7 C18 N8 . . . . 0.08(18) ?
C29 N7 C18 C19 . . . . 177.95(16) ?
C34 N8 C18 N7 . . . . -0.18(18) ?
C34 N8 C18 C19 . . . . -177.93(17) ?
N7 C18 C19 C20 . . . . 168.86(16) ?
N8 C18 C19 C20 . . . . -13.7(3) ?
C18 C19 C20 C21 . . . . -177.53(18) ?
C19 C20 C21 C22 . . . . -177.07(19) ?
C28 N6 C22 N5 . . . . 0.20(19) ?
C28 N6 C22 C21 . . . . 177.97(19) ?
C23 N5 C22 N6 . . . . 0.1(2) ?
C23 N5 C22 C21 . . . . -177.85(17) ?
C20 C21 C22 N6 . . . . 7.4(3) ?
C20 C21 C22 N5 . . . . -175.00(17) ?
C22 N5 C23 C24 . . . . 178.69(18) ?
C22 N5 C23 C28 . . . . -0.39(17) ?
N5 C23 C24 C25 . . . . -179.23(17) ?
C28 C23 C24 C25 . . . . -0.3(3) ?
C23 C24 C25 C26 . . . . 0.3(3) ?
C24 C25 C26 C27 . . . . -0.3(3) ?
C25 C26 C27 C28 . . . . 0.2(3) ?
C22 N6 C28 C27 . . . . -179.17(18) ?
C22 N6 C28 C23 . . . . -0.45(18) ?
C26 C27 C28 N6 . . . . 178.48(17) ?
C26 C27 C28 C23 . . . . -0.1(3) ?
N5 C23 C28 N6 . . . . 0.52(17) ?
C24 C23 C28 N6 . . . . -178.67(15) ?
N5 C23 C28 C27 . . . . 179.40(15) ?
C24 C23 C28 C27 . . . . 0.2(2) ?
C18 N7 C29 C30 . . . . -179.43(17) ?
C18 N7 C29 C34 . . . . 0.05(17) ?
N7 C29 C30 C31 . . . . -179.88(17) ?
C34 C29 C30 C31 . . . . 0.7(2) ?
C29 C30 C31 C32 . . . . -0.1(3) ?
C30 C31 C32 C33 . . . . -0.5(3) ?
C31 C32 C33 C34 . . . . 0.6(3) ?
C18 N8 C34 C29 . . . . 0.21(18) ?
C18 N8 C34 C33 . . . . -179.73(17) ?
C30 C29 C34 N8 . . . . 179.40(15) ?
N7 C29 C34 N8 . . . . -0.16(17) ?
C30 C29 C34 C33 . . . . -0.7(2) ?
N7 C29 C34 C33 . . . . 179.79(15) ?
C32 C33 C34 N8 . . . . 179.93(17) ?
C32 C33 C34 C29 . . . . 0.0(3) ?
O2 C35 C36 C41 . . . . -47.51(17) ?
O1 C35 C36 C41 . . . . 133.14(13) ?
O2 C35 C36 C37 . . . . 131.13(13) ?
O1 C35 C36 C37 . . . . -48.22(17) ?
C41 C36 C37 C38 . . . . 1.20(19) ?
C35 C36 C37 C38 . . . . -177.45(12) ?
C36 C37 C38 O3 . . . . 177.07(13) ?
C36 C37 C38 C39 . . . . -3.7(2) ?
O3 C38 C39 O4 . . . . 2.09(19) ?
C37 C38 C39 O4 . . . . -177.18(12) ?
O3 C38 C39 C40 . . . . -177.97(12) ?
C37 C38 C39 C40 . . . . 2.8(2) ?
O4 C39 C40 O5 . . . . -1.3(2) ?
C38 C39 C40 O5 . . . . 178.80(13) ?
O4 C39 C40 C41 . . . . -179.33(13) ?
C38 C39 C40 C41 . . . . 0.7(2) ?
O5 C40 C41 C36 . . . . 178.87(13) ?
C39 C40 C41 C36 . . . . -3.2(2) ?
C37 C36 C41 C40 . . . . 2.27(19) ?
C35 C36 C41 C40 . . . . -179.09(12) ?
O7 C42 C43 C44 . . . . 13.10(16) ?
O6 C42 C43 C44 . . . . -164.16(11) ?
O7 C42 C43 C48 . . . . -167.98(11) ?
O6 C42 C43 C48 . . . . 14.77(17) ?
C48 C43 C44 C45 . . . . -0.05(18) ?
C42 C43 C44 C45 . . . . 178.87(11) ?
C43 C44 C45 O8 . . . . -179.34(12) ?
C43 C44 C45 C46 . . . . 1.12(18) ?
O8 C45 C46 O9 . . . . -2.70(17) ?
C44 C45 C46 O9 . . . . 176.87(11) ?
O8 C45 C46 C47 . . . . 178.41(11) ?
C44 C45 C46 C47 . . . . -2.02(18) ?
O9 C46 C47 O10 . . . . 1.88(17) ?
C45 C46 C47 O10 . . . . -179.27(11) ?
O9 C46 C47 C48 . . . . -176.98(11) ?
C45 C46 C47 C48 . . . . 1.87(18) ?
O10 C47 C48 C43 . . . . -179.53(12) ?
C46 C47 C48 C43 . . . . -0.81(18) ?
C44 C43 C48 C47 . . . . -0.10(18) ?
C42 C43 C48 C47 . . . . -179.02(11) ?
